data_4101372
loop_
_publ_author_name
'Nembenna, Sharanappa'
'Roesky, Herbert W'
'Mandal, Swadhin K'
'Oswald, Rainer B'
'Pal, Aritra'
'Herbst-Irmer, Regine'
'Noltemeyer, Mathias'
'Schmidt, Hans-Georg'

_publ_section_title
;
 Soluble molecular compounds with the Mg-O-Al structural motif: a model
 approach for the fixation of organometallics on a MgO surface.
;
_journal_issue 40
_journal_name_full 'Journal of the American Chemical Society'
_journal_page_first 13056
_journal_page_last 13057
_journal_paper_doi 10.1021/ja064460p
_journal_volume 128
_journal_year 2006
_chemical_formula_sum 'C44 H78 Al Mg N3 O3 Si2'
_chemical_formula_weight 804.56
_chemical_name_systematic
; 
 ? 
;
_space_group_IT_number 14
_symmetry_cell_setting monoclinic
_symmetry_space_group_name_Hall '-P 2yn'
_symmetry_space_group_name_H-M 'P 1 21/n 1'
_atom_sites_solution_hydrogens geom
_atom_sites_solution_primary direct
_atom_sites_solution_secondary difmap
_audit_creation_method SHELXL-97
_cell_angle_alpha 90.00
_cell_angle_beta 101.66(2)
_cell_angle_gamma 90.00
_cell_formula_units_Z 4
_cell_length_a 11.746(2)
_cell_length_b 21.439(3)
_cell_length_c 19.870(3)
_cell_measurement_temperature 133(2)
_cell_volume 4900.5(13)
_computing_structure_refinement 'SHELXL-97 (Sheldrick, 1997)'
_computing_structure_solution 'SHELXS-97 (Sheldrick, 1990)'
_diffrn_ambient_temperature 133(2)
_diffrn_measured_fraction_theta_full 0.994
_diffrn_measured_fraction_theta_max 0.994
_diffrn_measurement_device_type IPDS2
_diffrn_radiation_monochromator graphite
_diffrn_radiation_source 'fine-focus sealed tube'
_diffrn_radiation_type MoK\a
_diffrn_radiation_wavelength 0.71073
_diffrn_reflns_av_R_equivalents 0.1283
_diffrn_reflns_av_sigmaI/netI 0.0807
_diffrn_reflns_limit_h_max 12
_diffrn_reflns_limit_h_min -13
_diffrn_reflns_limit_k_max 25
_diffrn_reflns_limit_k_min -25
_diffrn_reflns_limit_l_max 23
_diffrn_reflns_limit_l_min -23
_diffrn_reflns_number 72419
_diffrn_reflns_theta_full 24.84
_diffrn_reflns_theta_max 24.84
_diffrn_reflns_theta_min 1.90
_exptl_absorpt_coefficient_mu 0.141
_exptl_absorpt_correction_T_max 0.9724
_exptl_absorpt_correction_T_min 0.9590
_exptl_crystal_density_diffrn 1.091
_exptl_crystal_density_method 'not measured'
_exptl_crystal_F_000 1760
_exptl_crystal_size_max 0.30
_exptl_crystal_size_mid 0.20
_exptl_crystal_size_min 0.20
_refine_diff_density_max 0.208
_refine_diff_density_min -0.207
_refine_diff_density_rms 0.038
_refine_ls_extinction_coef 0.0018(2)
_refine_ls_extinction_expression Fc^*^=kFc[1+0.001xFc^2^\l^3^/sin(2\q)]^-1/4^
_refine_ls_extinction_method SHELXL
_refine_ls_goodness_of_fit_ref 0.848
_refine_ls_hydrogen_treatment mixed
_refine_ls_matrix_type full
_refine_ls_number_parameters 582
_refine_ls_number_reflns 8441
_refine_ls_number_restraints 405
_refine_ls_restrained_S_all 0.857
_refine_ls_R_factor_all 0.0802
_refine_ls_R_factor_gt 0.0394
_refine_ls_shift/su_max 0.001
_refine_ls_shift/su_mean 0.000
_refine_ls_structure_factor_coef Fsqd
_refine_ls_weighting_details 'calc w=1/[\s^2^(Fo^2^)+(0.0388P)^2^+0.0000P] where P=(Fo^2^+2Fc^2^)/3'
_refine_ls_weighting_scheme calc
_refine_ls_wR_factor_gt 0.0772
_refine_ls_wR_factor_ref 0.0855
_reflns_number_gt 5254
_reflns_number_total 8441
_reflns_threshold_expression >2sigma(I)
_cod_data_source_file ja064460prom20060623_112949.cif
_cod_data_source_block rh
_cod_original_sg_symbol_H-M P2(1)/n
_cod_database_code 4101372

loop_
_symmetry_equiv_pos_as_xyz
'x, y, z'
'-x+1/2, y+1/2, -z+1/2'
'-x, -y, -z'
'x-1/2, -y-1/2, z-1/2'

loop_
_atom_site_label
_atom_site_type_symbol
_atom_site_fract_x
_atom_site_fract_y
_atom_site_fract_z
_atom_site_U_iso_or_equiv
_atom_site_adp_type
_atom_site_occupancy
_atom_site_symmetry_multiplicity
_atom_site_calc_flag
_atom_site_refinement_flags
_atom_site_disorder_assembly
_atom_site_disorder_group
Al1 Al 0.52662(6) 0.09423(3) 0.19271(3) 0.02527(15) Uani 1 1 d . . .
N1 N 0.67362(15) 0.07244(7) 0.16781(8) 0.0264(4) Uani 1 1 d . . .
N2 N 0.45664(14) 0.01296(8) 0.16992(8) 0.0253(4) Uani 1 1 d . . .
C1 C 0.67683(19) 0.03013(9) 0.11900(11) 0.0279(5) Uani 1 1 d . . .
C2 C 0.58293(19) -0.00871(10) 0.09148(11) 0.0280(5) Uani 1 1 d D . .
H2 H 0.5932(18) -0.0351(9) 0.0549(9) 0.034 Uiso 1 1 d D . .
C3 C 0.48497(18) -0.02101(9) 0.11902(10) 0.0262(5) Uani 1 1 d . . .
C4 C 0.7863(2) 0.01970(11) 0.09150(12) 0.0371(6) Uani 1 1 d . . .
H4A H 0.8494 0.0450 0.1177 0.056 Uiso 0.50 1 calc PR . .
H4B H 0.7725 0.0318 0.0430 0.056 Uiso 0.50 1 calc PR . .
H4C H 0.8078 -0.0245 0.0960 0.056 Uiso 0.50 1 calc PR . .
H4D H 0.7704 -0.0101 0.0534 0.056 Uiso 0.50 1 calc PR . .
H4E H 0.8473 0.0031 0.1281 0.056 Uiso 0.50 1 calc PR . .
H4F H 0.8120 0.0594 0.0751 0.056 Uiso 0.50 1 calc PR . .
C5 C 0.4127(2) -0.07676(10) 0.09073(12) 0.0344(5) Uani 1 1 d . . .
H5A H 0.3304 -0.0650 0.0799 0.052 Uiso 1 1 calc R . .
H5B H 0.4242 -0.1102 0.1250 0.052 Uiso 1 1 calc R . .
H5C H 0.4365 -0.0913 0.0489 0.052 Uiso 1 1 calc R . .
C6 C 0.4508(2) 0.15105(10) 0.11886(12) 0.0380(6) Uani 1 1 d . . .
H6A H 0.3687 0.1559 0.1210 0.057 Uiso 1 1 calc R . .
H6B H 0.4569 0.1336 0.0741 0.057 Uiso 1 1 calc R . .
H6C H 0.4893 0.1918 0.1248 0.057 Uiso 1 1 calc R . .
C11 C 0.77750(18) 0.10793(9) 0.19480(11) 0.0275(5) Uani 1 1 d . . .
C12 C 0.80956(19) 0.15891(10) 0.15835(11) 0.0304(5) Uani 1 1 d . . .
C13 C 0.9092(2) 0.19212(10) 0.18707(12) 0.0371(6) Uani 1 1 d . . .
H13A H 0.9324 0.2264 0.1626 0.044 Uiso 1 1 calc R . .
C14 C 0.9748(2) 0.17636(11) 0.25013(13) 0.0405(6) Uani 1 1 d . . .
H14A H 1.0428 0.1995 0.2689 0.049 Uiso 1 1 calc R . .
C15 C 0.9418(2) 0.12670(11) 0.28627(12) 0.0390(6) Uani 1 1 d . . .
H15A H 0.9871 0.1165 0.3301 0.047 Uiso 1 1 calc R . .
C16 C 0.84382(19) 0.09140(10) 0.25994(11) 0.0325(5) Uani 1 1 d . . .
C121 C 0.7391(2) 0.18136(11) 0.08958(12) 0.0403(6) Uani 1 1 d . . .
H12A H 0.6700 0.1534 0.0763 0.048 Uiso 1 1 calc R . .
C122 C 0.8098(3) 0.17872(13) 0.03203(13) 0.0576(8) Uani 1 1 d . . .
H12B H 0.8373 0.1360 0.0278 0.086 Uiso 1 1 calc R . .
H12C H 0.8767 0.2069 0.0434 0.086 Uiso 1 1 calc R . .
H12D H 0.7604 0.1916 -0.0116 0.086 Uiso 1 1 calc R . .
C123 C 0.6952(2) 0.24804(11) 0.09557(14) 0.0510(7) Uani 1 1 d . . .
H12E H 0.6542 0.2504 0.1338 0.077 Uiso 1 1 calc R . .
H12F H 0.6421 0.2596 0.0527 0.077 Uiso 1 1 calc R . .
H12G H 0.7614 0.2768 0.1040 0.077 Uiso 1 1 calc R . .
C161 C 0.8098(2) 0.03660(10) 0.30024(11) 0.0355(6) Uani 1 1 d . . .
H16A H 0.7230 0.0358 0.2924 0.043 Uiso 1 1 calc R . .
C162 C 0.8491(2) -0.02550(11) 0.27495(14) 0.0509(7) Uani 1 1 d . . .
H16B H 0.8121 -0.0315 0.2266 0.076 Uiso 1 1 calc R . .
H16C H 0.8266 -0.0596 0.3025 0.076 Uiso 1 1 calc R . .
H16D H 0.9338 -0.0253 0.2796 0.076 Uiso 1 1 calc R . .
C163 C 0.8558(2) 0.04305(13) 0.37791(13) 0.0516(7) Uani 1 1 d . . .
H16E H 0.8339 0.0840 0.3933 0.077 Uiso 1 1 calc R . .
H16F H 0.9406 0.0391 0.3879 0.077 Uiso 1 1 calc R . .
H16G H 0.8221 0.0102 0.4021 0.077 Uiso 1 1 calc R . .
C21 C 0.37029(18) -0.01130(9) 0.20560(10) 0.0257(5) Uani 1 1 d . . .
C22 C 0.40787(19) -0.05021(9) 0.26278(11) 0.0276(5) Uani 1 1 d . . .
C23 C 0.3256(2) -0.07095(10) 0.29910(11) 0.0331(5) Uani 1 1 d . . .
H23A H 0.3493 -0.0974 0.3377 0.040 Uiso 1 1 calc R . .
C24 C 0.2102(2) -0.05391(11) 0.28026(12) 0.0366(6) Uani 1 1 d . . .
H24A H 0.1555 -0.0682 0.3061 0.044 Uiso 1 1 calc R . .
C25 C 0.1747(2) -0.01605(10) 0.22380(12) 0.0352(5) Uani 1 1 d . . .
H25A H 0.0951 -0.0045 0.2111 0.042 Uiso 1 1 calc R . .
C26 C 0.25314(19) 0.00563(10) 0.18493(11) 0.0295(5) Uani 1 1 d . . .
C221 C 0.53313(19) -0.07009(10) 0.28636(11) 0.0309(5) Uani 1 1 d . . .
H22A H 0.5798 -0.0495 0.2558 0.037 Uiso 1 1 calc R . .
C222 C 0.5823(2) -0.04953(13) 0.35976(12) 0.0481(7) Uani 1 1 d . . .
H22B H 0.5801 -0.0039 0.3625 0.072 Uiso 1 1 calc R . .
H22C H 0.6628 -0.0640 0.3735 0.072 Uiso 1 1 calc R . .
H22D H 0.5355 -0.0675 0.3906 0.072 Uiso 1 1 calc R . .
C223 C 0.5463(2) -0.14063(11) 0.27963(15) 0.0528(7) Uani 1 1 d . . .
H22E H 0.5165 -0.1532 0.2319 0.079 Uiso 1 1 calc R . .
H22F H 0.5022 -0.1620 0.3097 0.079 Uiso 1 1 calc R . .
H22G H 0.6286 -0.1520 0.2930 0.079 Uiso 1 1 calc R . .
C261 C 0.20784(19) 0.04598(10) 0.12261(11) 0.0343(5) Uani 1 1 d . . .
H26A H 0.2742 0.0562 0.1000 0.041 Uiso 1 1 calc R . .
C262 C 0.1147(2) 0.01185(13) 0.07041(12) 0.0470(7) Uani 1 1 d . . .
H26B H 0.1462 -0.0278 0.0576 0.071 Uiso 1 1 calc R . .
H26C H 0.0913 0.0378 0.0293 0.071 Uiso 1 1 calc R . .
H26D H 0.0469 0.0037 0.0909 0.071 Uiso 1 1 calc R . .
C263 C 0.1578(2) 0.10680(11) 0.14347(13) 0.0482(7) Uani 1 1 d . . .
H26E H 0.2172 0.1286 0.1769 0.072 Uiso 1 1 calc R . .
H26F H 0.0905 0.0978 0.1641 0.072 Uiso 1 1 calc R . .
H26G H 0.1335 0.1331 0.1028 0.072 Uiso 1 1 calc R . .
O1 O 0.53633(12) 0.11340(6) 0.27578(7) 0.0311(4) Uani 1 1 d . . .
Mg1 Mg 0.54814(6) 0.16536(3) 0.35121(3) 0.02927(18) Uani 1 1 d . A .
N3 N 0.68301(16) 0.19736(8) 0.42247(9) 0.0311(4) Uani 1 1 d . . .
Si1 Si 0.70849(6) 0.16832(3) 0.50365(3) 0.03505(17) Uani 1 1 d . . .
C17 C 0.6546(2) 0.08569(10) 0.50451(12) 0.0409(6) Uani 1 1 d . . .
H17A H 0.6780 0.0684 0.5509 0.061 Uiso 1 1 calc R . .
H17B H 0.6881 0.0605 0.4722 0.061 Uiso 1 1 calc R . .
H17C H 0.5697 0.0852 0.4908 0.061 Uiso 1 1 calc R . .
C18 C 0.6359(3) 0.21634(11) 0.56270(12) 0.0523(7) Uani 1 1 d . . .
H18A H 0.6405 0.1942 0.6063 0.078 Uiso 1 1 calc R . .
H18B H 0.5542 0.2231 0.5411 0.078 Uiso 1 1 calc R . .
H18C H 0.6754 0.2567 0.5714 0.078 Uiso 1 1 calc R . .
C19 C 0.8647(2) 0.16441(13) 0.54827(13) 0.0553(8) Uani 1 1 d . . .
H19A H 0.8707 0.1437 0.5928 0.083 Uiso 1 1 calc R . .
H19B H 0.8963 0.2067 0.5554 0.083 Uiso 1 1 calc R . .
H19C H 0.9088 0.1407 0.5200 0.083 Uiso 1 1 calc R . .
Si2 Si 0.75704(6) 0.25740(3) 0.39537(3) 0.03620(17) Uani 1 1 d . . .
C27 C 0.7304(2) 0.33500(11) 0.43295(14) 0.0526(7) Uani 1 1 d . . .
H27A H 0.7731 0.3674 0.4136 0.079 Uiso 1 1 calc R . .
H27B H 0.7571 0.3337 0.4830 0.079 Uiso 1 1 calc R . .
H27C H 0.6471 0.3444 0.4219 0.079 Uiso 1 1 calc R . .
C28 C 0.9196(2) 0.24922(13) 0.41549(14) 0.0521(7) Uani 1 1 d . . .
H28A H 0.9534 0.2766 0.3851 0.078 Uiso 1 1 calc R . .
H28B H 0.9407 0.2058 0.4084 0.078 Uiso 1 1 calc R . .
H28C H 0.9496 0.2610 0.4634 0.078 Uiso 1 1 calc R . .
C29 C 0.7147(2) 0.26491(12) 0.29905(12) 0.0482(7) Uani 1 1 d . . .
H29A H 0.7605 0.2982 0.2835 0.072 Uiso 1 1 calc R . .
H29B H 0.6318 0.2751 0.2859 0.072 Uiso 1 1 calc R . .
H29C H 0.7297 0.2254 0.2776 0.072 Uiso 1 1 calc R . .
O30 O 0.41587(14) 0.13056(7) 0.39732(8) 0.0403(4) Uani 1 1 d DU . .
C31 C 0.3596(5) 0.0703(2) 0.3795(4) 0.0345(15) Uani 0.670(14) 1 d PDU A 1
H31A H 0.3914 0.0379 0.4137 0.041 Uiso 0.670(14) 1 calc PR A 1
H31B H 0.3685 0.0564 0.3333 0.041 Uiso 0.670(14) 1 calc PR A 1
C32 C 0.2349(5) 0.0845(4) 0.3808(5) 0.057(2) Uani 0.670(14) 1 d PDU A 1
H32A H 0.1923 0.0966 0.3344 0.068 Uiso 0.670(14) 1 calc PR A 1
H32B H 0.1966 0.0474 0.3960 0.068 Uiso 0.670(14) 1 calc PR A 1
C33 C 0.2348(5) 0.1370(4) 0.4300(5) 0.0586(19) Uani 0.670(14) 1 d PDU A 1
H33A H 0.2056 0.1230 0.4709 0.070 Uiso 0.670(14) 1 calc PR A 1
H33B H 0.1853 0.1717 0.4079 0.070 Uiso 0.670(14) 1 calc PR A 1
C34 C 0.3607(7) 0.1573(4) 0.4499(5) 0.040(2) Uani 0.670(14) 1 d PDU A 1
H34A H 0.3671 0.2033 0.4503 0.048 Uiso 0.670(14) 1 calc PR A 1
H34B H 0.3970 0.1411 0.4959 0.048 Uiso 0.670(14) 1 calc PR A 1
C31A C 0.3453(13) 0.0804(7) 0.3611(9) 0.065(5) Uani 0.330(14) 1 d PDU A 2
H31C H 0.3914 0.0415 0.3640 0.078 Uiso 0.330(14) 1 calc PR A 2
H31D H 0.3191 0.0914 0.3121 0.078 Uiso 0.330(14) 1 calc PR A 2
C32A C 0.2428(13) 0.0714(8) 0.3941(10) 0.055(4) Uani 0.330(14) 1 d PDU A 2
H32C H 0.1698 0.0811 0.3611 0.067 Uiso 0.330(14) 1 calc PR A 2
H32D H 0.2391 0.0277 0.4096 0.067 Uiso 0.330(14) 1 calc PR A 2
C33A C 0.2589(11) 0.1146(7) 0.4537(7) 0.054(3) Uani 0.330(14) 1 d PDU A 2
H33C H 0.2845 0.0914 0.4973 0.065 Uiso 0.330(14) 1 calc PR A 2
H33D H 0.1852 0.1364 0.4554 0.065 Uiso 0.330(14) 1 calc PR A 2
C34A C 0.3505(16) 0.1605(8) 0.4431(12) 0.048(5) Uani 0.330(14) 1 d PDU A 2
H34C H 0.3141 0.1995 0.4223 0.057 Uiso 0.330(14) 1 calc PR A 2
H34D H 0.4023 0.1709 0.4875 0.057 Uiso 0.330(14) 1 calc PR A 2
O40 O 0.44403(14) 0.24202(7) 0.31931(8) 0.0466(4) Uani 1 1 d DU . .
C41 C 0.3379(5) 0.2253(3) 0.2663(3) 0.0447(17) Uani 0.591(11) 1 d PDU A 1
H41A H 0.3592 0.2121 0.2228 0.054 Uiso 0.591(11) 1 calc PR A 1
H41B H 0.2934 0.1914 0.2830 0.054 Uiso 0.591(11) 1 calc PR A 1
C42 C 0.2694(6) 0.2847(4) 0.2570(5) 0.0388(19) Uani 0.591(11) 1 d PDU A 1
H42A H 0.1853 0.2763 0.2421 0.047 Uiso 0.591(11) 1 calc PR A 1
H42B H 0.2950 0.3121 0.2228 0.047 Uiso 0.591(11) 1 calc PR A 1
C43 C 0.2963(9) 0.3139(7) 0.3283(6) 0.040(2) Uani 0.591(11) 1 d PDU A 1
H43A H 0.2794 0.3591 0.3265 0.048 Uiso 0.591(11) 1 calc PR A 1
H43B H 0.2524 0.2933 0.3597 0.048 Uiso 0.591(11) 1 calc PR A 1
C44 C 0.4249(9) 0.3014(5) 0.3493(6) 0.037(3) Uani 0.591(11) 1 d PDU A 1
H44A H 0.4700 0.3346 0.3319 0.045 Uiso 0.591(11) 1 calc PR A 1
H44B H 0.4488 0.2996 0.4000 0.045 Uiso 0.591(11) 1 calc PR A 1
C41A C 0.3798(7) 0.2530(5) 0.2491(3) 0.039(2) Uani 0.409(11) 1 d PDU A 2
H41C H 0.3802 0.2159 0.2195 0.046 Uiso 0.409(11) 1 calc PR A 2
H41D H 0.4099 0.2896 0.2278 0.046 Uiso 0.409(11) 1 calc PR A 2
C42A C 0.2609(7) 0.2652(7) 0.2646(7) 0.054(4) Uani 0.409(11) 1 d PDU A 2
H42C H 0.2123 0.2895 0.2271 0.065 Uiso 0.409(11) 1 calc PR A 2
H42D H 0.2208 0.2255 0.2702 0.065 Uiso 0.409(11) 1 calc PR A 2
C43A C 0.2840(13) 0.3019(10) 0.3308(9) 0.048(4) Uani 0.409(11) 1 d PDU A 2
H43C H 0.2627 0.3463 0.3222 0.058 Uiso 0.409(11) 1 calc PR A 2
H43D H 0.2392 0.2847 0.3638 0.058 Uiso 0.409(11) 1 calc PR A 2
C44A C 0.4128(14) 0.2951(7) 0.3582(9) 0.034(3) Uani 0.409(11) 1 d PDU A 2
H44C H 0.4552 0.3332 0.3494 0.041 Uiso 0.409(11) 1 calc PR A 2
H44D H 0.4296 0.2864 0.4081 0.041 Uiso 0.409(11) 1 calc PR A 2

loop_
_atom_site_aniso_label
_atom_site_aniso_U_11
_atom_site_aniso_U_22
_atom_site_aniso_U_33
_atom_site_aniso_U_23
_atom_site_aniso_U_13
_atom_site_aniso_U_12
Al1 0.0258(4) 0.0279(3) 0.0229(3) -0.0017(3) 0.0070(3) 0.0008(3)
N1 0.0278(10) 0.0284(9) 0.0234(10) -0.0011(7) 0.0066(8) -0.0022(8)
N2 0.0247(10) 0.0321(9) 0.0201(9) -0.0002(7) 0.0068(8) 0.0028(8)
C1 0.0324(13) 0.0288(11) 0.0249(12) 0.0026(9) 0.0116(10) 0.0026(10)
C2 0.0349(13) 0.0298(12) 0.0227(12) -0.0043(9) 0.0141(10) -0.0005(10)
C3 0.0269(12) 0.0291(11) 0.0226(11) 0.0010(9) 0.0045(9) 0.0027(9)
C4 0.0360(14) 0.0405(13) 0.0408(14) -0.0060(11) 0.0219(11) -0.0023(11)
C5 0.0360(14) 0.0357(13) 0.0340(13) -0.0094(10) 0.0129(11) -0.0051(10)
C6 0.0362(14) 0.0366(13) 0.0404(14) 0.0030(10) 0.0056(11) 0.0025(11)
C11 0.0241(12) 0.0320(12) 0.0281(12) -0.0032(9) 0.0097(9) 0.0001(9)
C12 0.0299(13) 0.0325(12) 0.0306(12) -0.0030(10) 0.0104(10) -0.0018(10)
C13 0.0362(14) 0.0362(13) 0.0423(15) -0.0012(11) 0.0162(12) -0.0048(11)
C14 0.0263(13) 0.0472(15) 0.0474(15) -0.0047(12) 0.0057(11) -0.0043(11)
C15 0.0303(14) 0.0474(14) 0.0375(14) 0.0006(11) 0.0029(11) -0.0003(11)
C16 0.0260(12) 0.0381(12) 0.0341(13) -0.0011(10) 0.0080(10) 0.0014(10)
C121 0.0462(15) 0.0430(14) 0.0321(14) 0.0030(10) 0.0090(12) -0.0139(11)
C122 0.078(2) 0.0658(18) 0.0348(15) -0.0002(13) 0.0243(14) -0.0274(16)
C123 0.0543(17) 0.0425(14) 0.0498(16) 0.0110(12) -0.0046(13) -0.0068(13)
C161 0.0277(13) 0.0438(13) 0.0349(14) 0.0080(10) 0.0062(10) 0.0046(10)
C162 0.0571(18) 0.0452(15) 0.0552(17) 0.0149(13) 0.0229(14) 0.0110(13)
C163 0.0451(16) 0.0697(18) 0.0388(15) 0.0117(13) 0.0056(13) -0.0048(14)
C21 0.0289(12) 0.0294(11) 0.0208(11) -0.0052(9) 0.0099(9) -0.0027(9)
C22 0.0294(12) 0.0291(11) 0.0252(12) -0.0031(9) 0.0079(10) -0.0013(9)
C23 0.0376(14) 0.0362(12) 0.0272(12) 0.0031(10) 0.0104(11) -0.0007(10)
C24 0.0338(14) 0.0462(14) 0.0334(13) -0.0018(11) 0.0154(11) -0.0071(11)
C25 0.0261(13) 0.0468(14) 0.0334(13) -0.0027(11) 0.0080(10) -0.0001(11)
C26 0.0280(12) 0.0358(12) 0.0260(12) -0.0034(9) 0.0086(10) -0.0001(10)
C221 0.0309(13) 0.0346(12) 0.0281(12) 0.0048(9) 0.0079(10) 0.0013(10)
C222 0.0367(15) 0.0696(18) 0.0362(15) -0.0026(12) 0.0031(12) 0.0032(13)
C223 0.0484(17) 0.0466(15) 0.0638(19) -0.0013(13) 0.0118(14) 0.0109(13)
C261 0.0265(13) 0.0467(14) 0.0306(13) 0.0020(10) 0.0079(10) 0.0029(10)
C262 0.0289(14) 0.0803(19) 0.0314(14) -0.0033(13) 0.0050(11) -0.0006(13)
C263 0.0478(16) 0.0516(16) 0.0476(16) 0.0092(12) 0.0153(13) 0.0150(13)
O1 0.0298(9) 0.0387(8) 0.0260(8) -0.0066(6) 0.0088(7) -0.0019(7)
Mg1 0.0304(4) 0.0334(4) 0.0242(4) -0.0042(3) 0.0060(3) 0.0003(3)
N3 0.0356(11) 0.0331(10) 0.0237(10) 0.0001(8) 0.0040(8) -0.0032(8)
Si1 0.0455(4) 0.0338(3) 0.0242(3) -0.0004(3) 0.0031(3) -0.0037(3)
C17 0.0552(16) 0.0394(13) 0.0289(13) 0.0004(10) 0.0105(12) -0.0006(12)
C18 0.085(2) 0.0426(14) 0.0306(14) -0.0049(11) 0.0136(14) -0.0026(14)
C19 0.0601(19) 0.0598(17) 0.0389(15) 0.0104(13) -0.0072(13) -0.0098(14)
Si2 0.0396(4) 0.0367(4) 0.0312(4) 0.0014(3) 0.0043(3) -0.0076(3)
C27 0.0593(18) 0.0412(14) 0.0542(17) -0.0034(12) 0.0043(14) -0.0148(13)
C28 0.0490(17) 0.0585(17) 0.0479(16) 0.0025(13) 0.0076(13) -0.0140(14)
C29 0.0527(17) 0.0552(16) 0.0374(14) 0.0101(12) 0.0106(13) -0.0060(13)
O30 0.0424(10) 0.0457(9) 0.0376(9) -0.0153(7) 0.0195(8) -0.0082(8)
C31 0.033(3) 0.035(2) 0.037(3) -0.0077(19) 0.012(2) -0.003(2)
C32 0.034(3) 0.058(5) 0.079(4) -0.018(4) 0.012(3) -0.006(3)
C33 0.045(3) 0.065(4) 0.072(5) -0.022(3) 0.026(3) -0.002(3)
C34 0.046(4) 0.046(4) 0.035(4) -0.010(3) 0.025(3) -0.002(3)
C31A 0.065(9) 0.087(9) 0.053(8) -0.037(7) 0.034(6) -0.044(8)
C32A 0.048(7) 0.031(5) 0.099(9) 0.004(5) 0.041(7) 0.011(4)
C33A 0.044(6) 0.075(8) 0.050(7) -0.001(5) 0.027(5) 0.012(5)
C34A 0.057(10) 0.058(9) 0.033(8) -0.014(6) 0.018(6) 0.006(6)
O40 0.0498(11) 0.0527(10) 0.0321(9) -0.0123(8) -0.0038(8) 0.0223(8)
C41 0.047(3) 0.048(3) 0.035(3) 0.001(2) -0.003(2) 0.012(3)
C42 0.038(3) 0.037(4) 0.041(3) -0.001(3) 0.006(2) 0.009(2)
C43 0.055(4) 0.033(4) 0.035(4) 0.006(3) 0.015(3) 0.013(3)
C44 0.050(4) 0.033(4) 0.030(4) 0.005(3) 0.009(3) 0.004(3)
C41A 0.042(4) 0.052(5) 0.018(3) 0.002(3) -0.001(3) 0.011(4)
C42A 0.039(5) 0.057(8) 0.063(6) -0.010(6) 0.001(4) 0.006(5)
C43A 0.047(5) 0.056(10) 0.049(6) 0.008(5) 0.028(5) 0.017(5)
C44A 0.057(6) 0.021(5) 0.028(5) -0.004(4) 0.017(4) -0.003(4)

loop_
_atom_type_symbol
_atom_type_description
_atom_type_scat_dispersion_real
_atom_type_scat_dispersion_imag
_atom_type_scat_source
C C 0.0033 0.0016 'International Tables Vol C Tables 4.2.6.8 and 6.1.1.4'
H H 0.0000 0.0000 'International Tables Vol C Tables 4.2.6.8 and 6.1.1.4'
N N 0.0061 0.0033 'International Tables Vol C Tables 4.2.6.8 and 6.1.1.4'
O O 0.0106 0.0060 'International Tables Vol C Tables 4.2.6.8 and 6.1.1.4'
Mg Mg 0.0486 0.0363 'International Tables Vol C Tables 4.2.6.8 and 6.1.1.4'
Al Al 0.0645 0.0514 'International Tables Vol C Tables 4.2.6.8 and 6.1.1.4'
Si Si 0.0817 0.0704 'International Tables Vol C Tables 4.2.6.8 and 6.1.1.4'

loop_
_geom_angle_atom_site_label_1
_geom_angle_atom_site_label_2
_geom_angle_atom_site_label_3
_geom_angle
O1 Al1 N2 112.94(8)
O1 Al1 N1 114.85(8)
N2 Al1 N1 94.63(7)
O1 Al1 C6 120.61(9)
N2 Al1 C6 105.91(9)
N1 Al1 C6 104.42(9)
C1 N1 C11 118.80(18)
C1 N1 Al1 120.32(14)
C11 N1 Al1 120.31(13)
C3 N2 C21 118.66(17)
C3 N2 Al1 120.36(14)
C21 N2 Al1 120.95(13)
N1 C1 C2 123.5(2)
N1 C1 C4 120.96(19)
C2 C1 C4 115.51(19)
C3 C2 C1 127.3(2)
N2 C3 C2 122.87(19)
N2 C3 C5 120.31(19)
C2 C3 C5 116.77(18)
C12 C11 C16 120.77(19)
C12 C11 N1 120.83(18)
C16 C11 N1 118.36(18)
C13 C12 C11 118.6(2)
C13 C12 C121 117.8(2)
C11 C12 C121 123.64(19)
C14 C13 C12 121.3(2)
C13 C14 C15 119.9(2)
C14 C15 C16 121.5(2)
C15 C16 C11 118.0(2)
C15 C16 C161 120.6(2)
C11 C16 C161 121.41(19)
C12 C121 C123 110.78(19)
C12 C121 C122 112.1(2)
C123 C121 C122 109.3(2)
C16 C161 C162 111.8(2)
C16 C161 C163 112.57(19)
C162 C161 C163 109.96(19)
C26 C21 C22 121.3(2)
C26 C21 N2 120.48(18)
C22 C21 N2 118.19(18)
C23 C22 C21 118.1(2)
C23 C22 C221 118.93(19)
C21 C22 C221 123.0(2)
C24 C23 C22 121.4(2)
C25 C24 C23 119.7(2)
C24 C25 C26 121.4(2)
C25 C26 C21 118.1(2)
C25 C26 C261 118.7(2)
C21 C26 C261 123.3(2)
C22 C221 C222 111.84(19)
C22 C221 C223 111.14(18)
C222 C221 C223 110.18(19)
C26 C261 C263 110.94(19)
C26 C261 C262 111.41(19)
C263 C261 C262 109.3(2)
Al1 O1 Mg1 157.09(9)
O1 Mg1 N3 133.81(8)
O1 Mg1 O40 106.68(7)
N3 Mg1 O40 106.03(7)
O1 Mg1 O30 101.49(7)
N3 Mg1 O30 111.14(7)
O40 Mg1 O30 88.41(7)
O1 Mg1 Si2 122.17(6)
N3 Mg1 Si2 29.61(5)
O40 Mg1 Si2 88.08(6)
O30 Mg1 Si2 135.26(5)
O1 Mg1 Si1 134.91(6)
N3 Mg1 Si1 27.03(5)
O40 Mg1 Si1 117.93(5)
O30 Mg1 Si1 86.58(5)
Si2 Mg1 Si1 56.59(2)
Si1 N3 Si2 125.10(11)
Si1 N3 Mg1 120.27(10)
Si2 N3 Mg1 114.46(9)
N3 Si1 C19 115.73(11)
N3 Si1 C17 111.01(10)
C19 Si1 C17 104.64(12)
N3 Si1 C18 112.04(10)
C19 Si1 C18 104.62(13)
C17 Si1 C18 108.23(12)
N3 Si1 Mg1 32.71(6)
C19 Si1 Mg1 140.71(10)
C17 Si1 Mg1 81.75(7)
C18 Si1 Mg1 110.04(9)
N3 Si2 C27 114.09(11)
N3 Si2 C28 115.14(11)
C27 Si2 C28 104.02(12)
N3 Si2 C29 109.84(10)
C27 Si2 C29 107.31(12)
C28 Si2 C29 105.81(13)
N3 Si2 Mg1 35.93(6)
C27 Si2 Mg1 119.07(9)
C28 Si2 Mg1 134.90(9)
C29 Si2 Mg1 74.84(8)
C34 O30 C34A 6.9(16)
C34 O30 C31A 110.7(6)
C34A O30 C31A 108.4(6)
C34 O30 C31 106.1(4)
C34A O30 C31 105.8(6)
C31A O30 C31 16.9(10)
C34 O30 Mg1 130.7(3)
C34A O30 Mg1 130.5(6)
C31A O30 Mg1 116.5(5)
C31 O30 Mg1 123.2(3)
O30 C31 C32 102.1(4)
C33 C32 C31 107.2(4)
C32 C33 C34 104.9(4)
O30 C34 C33 104.6(4)
O30 C31A C32A 107.9(6)
C33A C32A C31A 106.5(6)
C32A C33A C34A 106.0(6)
O30 C34A C33A 106.4(7)
C44 O40 C44A 11.1(16)
C44 O40 C41A 99.2(6)
C44A O40 C41A 104.0(7)
C44 O40 C41 108.9(4)
C44A O40 C41 107.1(6)
C41A O40 C41 34.6(3)
C44 O40 Mg1 134.9(4)
C44A O40 Mg1 130.7(7)
C41A O40 Mg1 125.3(3)
C41 O40 Mg1 112.4(2)
C42 C41 O40 103.5(4)
C41 C42 C43 103.2(5)
C44 C43 C42 101.2(5)
O40 C44 C43 105.8(5)
O40 C41A C42A 98.8(6)
C43A C42A C41A 104.8(6)
C44A C43A C42A 104.7(6)
O40 C44A C43A 103.0(6)

loop_
_geom_bond_atom_site_label_1
_geom_bond_atom_site_label_2
_geom_bond_distance
Al1 O1 1.6824(15)
Al1 N2 1.9407(18)
Al1 N1 1.9467(19)
Al1 C6 1.975(2)
N1 C1 1.334(3)
N1 C11 1.446(3)
N2 C3 1.342(3)
N2 C21 1.447(3)
C1 C2 1.402(3)
C1 C4 1.511(3)
C2 C3 1.395(3)
C3 C5 1.508(3)
C11 C12 1.404(3)
C11 C16 1.414(3)
C12 C13 1.390(3)
C12 C121 1.526(3)
C13 C14 1.374(3)
C14 C15 1.383(3)
C15 C16 1.388(3)
C16 C161 1.520(3)
C121 C123 1.532(3)
C121 C122 1.544(4)
C161 C162 1.527(3)
C161 C163 1.535(3)
C21 C26 1.402(3)
C21 C22 1.407(3)
C22 C23 1.391(3)
C22 C221 1.512(3)
C23 C24 1.380(3)
C24 C25 1.379(3)
C25 C26 1.397(3)
C26 C261 1.516(3)
C221 C222 1.521(3)
C221 C223 1.529(3)
C261 C263 1.522(3)
C261 C262 1.533(3)
O1 Mg1 1.8500(15)
Mg1 N3 2.0194(19)
Mg1 O40 2.0701(16)
Mg1 O30 2.0941(17)
Mg1 Si2 3.1327(10)
Mg1 Si1 3.2280(11)
N3 Si1 1.6983(18)
N3 Si2 1.7006(19)
Si1 C19 1.871(3)
Si1 C17 1.882(2)
Si1 C18 1.889(3)
Si2 C27 1.876(3)
Si2 C28 1.879(3)
Si2 C29 1.884(2)
O30 C34 1.453(4)
O30 C34A 1.454(7)
O30 C31A 1.455(7)
O30 C31 1.462(4)
C31 C32 1.502(6)
C32 C33 1.490(5)
C33 C34 1.516(6)
C31A C32A 1.496(7)
C32A C33A 1.486(7)
C33A C34A 1.505(8)
O40 C44 1.442(5)
O40 C44A 1.464(6)
O40 C41A 1.464(5)
O40 C41 1.504(4)
C41 C42 1.497(6)
C42 C43 1.521(6)
C43 C44 1.508(6)
C41A C42A 1.512(7)
C42A C43A 1.512(7)
C43A C44A 1.508(7)
